data_1520099
loop_
_publ_author_name
'Chen, Lijuan'
'Zhang, Fang'
'Ma, Xing'
'Luo, Jie'
'Zhao, Junwei'

_publ_section_title
;
 Two types of novel tetra-iron substituted sandwich-type arsenotungastates
 with supporting lanthanide pendants.
;
_journal_issue 28
_journal_name_full 'Dalton transactions (Cambridge, England : 2003)'
_journal_page_first 12598
_journal_page_last 12612
_journal_paper_doi 10.1039/c5dt00696a
_journal_volume 44
_journal_year 2015
_chemical_formula_sum 'C8 H106 As2 Er2 Fe4 N2 O116 W18'
_chemical_formula_weight 6104.01
_chemical_name_systematic
; 
 ? 
;
_space_group_IT_number 2
_symmetry_cell_setting triclinic
_symmetry_space_group_name_Hall '-P 1'
_symmetry_space_group_name_H-M 'P -1'
_atom_sites_solution_hydrogens geom
_atom_sites_solution_primary direct
_atom_sites_solution_secondary difmap
_audit_creation_method SHELXL-97
_audit_update_record
;
2015-05-18 deposited with the CCDC.
2015-05-27 downloaded from the CCDC.
;
_cell_angle_alpha 106.5070(10)
_cell_angle_beta 99.8130(10)
_cell_angle_gamma 97.3250(10)
_cell_formula_units_Z 1
_cell_length_a 12.5799(9)
_cell_length_b 13.4462(10)
_cell_length_c 16.0508(12)
_cell_measurement_reflns_used 8566
_cell_measurement_temperature 296(2)
_cell_measurement_theta_max 25.00
_cell_measurement_theta_min 1.75
_cell_volume 2520.2(3)
_computing_cell_refinement 'Bruker XSCANS'
_computing_data_collection 'Bruker XSCANS'
_computing_data_reduction 'Bruker SHELXTL'
_computing_molecular_graphics 'Bruker SHELXTL'
_computing_publication_material 'Bruker SHELXTL'
_computing_structure_refinement 'SHELXL-97 (Sheldrick, 1997)'
_computing_structure_solution 'SHELXS-97 (Sheldrick, 1990)'
_diffrn_ambient_temperature 296(2)
_diffrn_detector_area_resol_mean none
_diffrn_measured_fraction_theta_full 0.966
_diffrn_measured_fraction_theta_max 0.966
_diffrn_measurement_device_type 'Bruker P4'
_diffrn_measurement_method '\w scans'
_diffrn_radiation_monochromator graphite
_diffrn_radiation_source 'fine-focus sealed tube'
_diffrn_radiation_type MoK\a
_diffrn_radiation_wavelength 0.71073
_diffrn_reflns_av_R_equivalents 0.0478
_diffrn_reflns_av_sigmaI/netI 0.0842
_diffrn_reflns_limit_h_max 14
_diffrn_reflns_limit_h_min -13
_diffrn_reflns_limit_k_max 15
_diffrn_reflns_limit_k_min -15
_diffrn_reflns_limit_l_max 19
_diffrn_reflns_limit_l_min -18
_diffrn_reflns_number 12430
_diffrn_reflns_theta_full 25.00
_diffrn_reflns_theta_max 25.00
_diffrn_reflns_theta_min 1.75
_diffrn_standards_decay_% none
_diffrn_standards_interval_count none
_diffrn_standards_interval_time none
_diffrn_standards_number none
_exptl_absorpt_coefficient_mu 23.434
_exptl_absorpt_correction_T_max 0.1089
_exptl_absorpt_correction_T_min 0.0329
_exptl_absorpt_correction_type multi-scan
_exptl_absorpt_process_details SADABS
_exptl_crystal_colour 'Light yellow'
_exptl_crystal_density_diffrn 4.022
_exptl_crystal_density_method 'not measured'
_exptl_crystal_description flaky
_exptl_crystal_F_000 2734
_exptl_crystal_size_max 0.46
_exptl_crystal_size_mid 0.41
_exptl_crystal_size_min 0.17
_refine_diff_density_max 4.397
_refine_diff_density_min -5.990
_refine_diff_density_rms 0.706
_refine_ls_extinction_coef 0.00041(7)
_refine_ls_extinction_expression Fc^*^=kFc[1+0.001xFc^2^\l^3^/sin(2\q)]^-1/4^
_refine_ls_extinction_method SHELXL
_refine_ls_goodness_of_fit_ref 1.038
_refine_ls_hydrogen_treatment noref
_refine_ls_matrix_type full
_refine_ls_number_parameters 654
_refine_ls_number_reflns 8566
_refine_ls_number_restraints 192
_refine_ls_restrained_S_all 1.048
_refine_ls_R_factor_all 0.0778
_refine_ls_R_factor_gt 0.0709
_refine_ls_shift/su_max 0.002
_refine_ls_shift/su_mean 0.000
_refine_ls_structure_factor_coef Fsqd
_refine_ls_weighting_details 'calc w=1/[\s^2^(Fo^2^)+(0.1270P)^2^+68.5397P] where P=(Fo^2^+2Fc^2^)/3'
_refine_ls_weighting_scheme calc
_refine_ls_wR_factor_gt 0.1867
_refine_ls_wR_factor_ref 0.1932
_reflns_number_gt 7566
_reflns_number_total 8566
_reflns_threshold_expression >2sigma(I)
_cod_data_source_file c5dt00696a3.cif
_cod_data_source_block 13-Er
_cod_depositor_comments
;
The following automatic conversions were performed:

'_symmetry_cell_setting' value 'Triclinic' changed to 'triclinic'
according to
/usr/data/users/saulius/crontab/automatic-downloads/rss-feeds/RSC/lib/dictionaries/cif_core.dic
dictionary named 'cif_core.dic' version 2.4.2 from 2011-04-26.

Automatic conversion script
Id: cif_fix_values 3271 2015-04-21 07:52:19Z andrius 

 Adding full bibliography for 1520091--1520099.cif.
;
_cod_original_sg_symbol_H-M P-1
_cod_database_code 1520099

loop_
_symmetry_equiv_pos_as_xyz
'x, y, z'
'-x, -y, -z'

loop_
_atom_site_label
_atom_site_type_symbol
_atom_site_fract_x
_atom_site_fract_y
_atom_site_fract_z
_atom_site_U_iso_or_equiv
_atom_site_adp_type
_atom_site_occupancy
_atom_site_symmetry_multiplicity
_atom_site_calc_flag
_atom_site_refinement_flags
_atom_site_disorder_assembly
_atom_site_disorder_group
W1 W 0.20849(7) 0.31123(6) 0.59306(5) 0.0127(2) Uani 1 1 d U . .
W2 W 0.46463(6) 0.44241(6) 0.67773(5) 0.0112(2) Uani 1 1 d . . .
W3 W 0.24410(7) 0.57493(6) 0.75307(5) 0.0114(2) Uani 1 1 d . . .
W4 W 0.35702(6) 0.61313(6) 0.97077(5) 0.0078(2) Uani 1 1 d U . .
W5 W 0.09403(6) 0.48520(6) 0.87901(5) 0.0104(2) Uani 1 1 d . . .
W6 W 0.15092(6) 0.25534(6) 0.94635(5) 0.0120(2) Uani 1 1 d . . .
W7 W 0.24537(6) 0.08819(6) 0.79099(5) 0.0124(2) Uani 1 1 d . . .
W8 W 0.41047(7) 0.18386(6) 0.65155(5) 0.0132(2) Uani 1 1 d . . .
W9 W 0.04098(6) 0.21164(6) 0.73210(5) 0.0118(2) Uani 1 1 d U . .
Er1 Er 0.11856(11) 0.24593(11) 0.33260(8) 0.0389(3) Uani 1 1 d . . .
As1 As 0.33818(15) 0.35862(14) 0.83505(12) 0.0065(4) Uani 1 1 d U . .
Fe1 Fe 0.3822(2) 0.4295(2) 1.10176(18) 0.0099(6) Uani 1 1 d . . .
O1W O 0.2406(13) 0.4537(13) 1.1579(11) 0.025(4) Uani 1 1 d U . .
O2W O 0.4076(14) 0.3162(13) 1.1671(12) 0.031(4) Uani 1 1 d . . .
O3W O 0.5535(16) 0.0502(14) 0.9332(14) 0.042(5) Uani 1 1 d . . .
O4W O 0.6873(15) 0.1216(16) 0.8267(17) 0.052(6) Uani 1 1 d . . .
O5W O 0.240(3) 0.147(2) 0.3816(18) 0.087(10) Uani 1 1 d . . .
O6W O 0.277(2) 0.3787(19) 0.4046(15) 0.059(6) Uani 1 1 d . . .
O7W O -0.045(6) 0.160(6) 0.215(5) 0.13(2) Uiso 0.60 1 d P . .
O7M O -0.050(5) 0.206(5) 0.349(5) 0.067(17) Uiso 0.40 1 d P . .
O8W O 0.073(4) 0.075(4) 0.229(3) 0.143(16) Uiso 1 1 d . . .
O9W O 0.233(3) 0.219(4) 0.228(2) 0.109(13) Uani 1 1 d . . .
O10W O 0.039(4) 0.300(4) 0.212(3) 0.080(12) Uiso 0.65 1 d P . .
O10M O 0.005(13) 0.219(12) 0.167(11) 0.15(5) Uiso 0.35 1 d P . .
O11W O 0.052(5) 0.088(4) 0.368(4) 0.095(16) Uiso 0.60 1 d P . .
O11M O -0.067(10) 0.014(10) 0.394(8) 0.15(4) Uiso 0.40 1 d P . .
O12W O 0.057(4) 0.413(4) 0.382(3) 0.060(10) Uiso 0.60 1 d P . .
O12M O 0.009(8) 0.362(7) 0.381(6) 0.10(3) Uiso 0.40 1 d P . .
O13W O -0.084(6) 0.197(5) 0.074(5) 0.20(2) Uiso 1 1 d . . .
O14W O 0.770(6) -0.019(6) 0.903(5) 0.11(2) Uiso 0.50 1 d P . .
O15W O 0.157(8) 0.531(7) 0.508(7) 0.14(3) Uiso 0.50 1 d P . .
O16W O 0.305(4) -0.054(4) 0.356(3) 0.070(12) Uiso 0.60 1 d P . .
O16M O 0.310(7) -0.140(6) 0.414(6) 0.09(2) Uiso 0.40 1 d P . .
O17W O 0.385(2) 0.1351(18) 1.0415(15) 0.063(7) Uani 1 1 d . . .
O18W O 0.370(4) -0.122(3) 0.895(3) 0.081(12) Uiso 0.70 1 d P . .
O18M O 0.282(6) -0.133(5) 0.917(5) 0.042(15) Uiso 0.30 1 d P . .
O19W O -0.1658(16) 0.2880(15) 0.8723(11) 0.040(5) Uani 1 1 d . . .
O20W O 0.737(2) 0.351(2) 0.7310(16) 0.080(10) Uani 1 1 d . . .
O21W O -0.100(2) 0.398(2) 0.6315(16) 0.069(7) Uani 1 1 d . . .
O22W O 0.115(3) 0.003(2) 0.509(2) 0.079(8) Uiso 1 1 d . . .
O23W O 0.128(2) -0.211(2) 0.5073(17) 0.065(7) Uani 1 1 d . . .
O1 O 0.1298(12) 0.2901(12) 0.4871(11) 0.022(3) Uani 1 1 d . . .
O2 O 0.2858(12) 0.1957(11) 0.5666(10) 0.016(3) Uani 1 1 d U . .
O3 O 0.1802(11) 0.4409(11) 0.6648(10) 0.015(3) Uani 1 1 d U . .
O4 O 0.3380(10) 0.3313(10) 0.7184(9) 0.008(3) Uani 1 1 d U . .
O5 O 0.1103(11) 0.2374(11) 0.6408(9) 0.013(3) Uani 1 1 d . . .
O6 O 0.3369(12) 0.3971(11) 0.5793(10) 0.018(3) Uani 1 1 d U . .
O7 O 0.5546(13) 0.5160(12) 0.6378(11) 0.024(3) Uani 1 1 d U . .
O8 O 0.4912(12) 0.3012(11) 0.6304(9) 0.016(3) Uani 1 1 d U . .
O9 O 0.5415(11) 0.4631(10) 0.7882(10) 0.015(3) Uani 1 1 d U . .
O10 O 0.3807(13) 0.5497(11) 0.7265(11) 0.020(3) Uani 1 1 d . . .
O11 O 0.2178(13) 0.6644(14) 0.6970(12) 0.030(4) Uani 1 1 d . . .
O12 O 0.1096(12) 0.5574(11) 0.7934(10) 0.017(3) Uani 1 1 d U . .
O13 O 0.2727(11) 0.4734(11) 0.8524(9) 0.012(3) Uani 1 1 d U . .
O14 O 0.3137(10) 0.6681(9) 0.8667(9) 0.007(2) Uani 1 1 d U . .
O15 O 0.4823(13) 0.5942(12) 0.9364(10) 0.021(3) Uani 1 1 d . . .
O16 O 0.3577(12) 0.5264(11) 1.0372(9) 0.015(3) Uani 1 1 d U . .
O17 O 0.3942(12) 0.7410(11) 1.0522(10) 0.016(3) Uani 1 1 d U . .
O18 O 0.1938(10) 0.6005(10) 0.9654(9) 0.008(3) Uani 1 1 d U . .
O19 O -0.0291(12) 0.5157(13) 0.8994(11) 0.025(4) Uani 1 1 d . . .
O20 O 0.0427(11) 0.3582(10) 0.7756(9) 0.012(3) Uani 1 1 d U . .
O21 O 0.1212(12) 0.3942(10) 0.9461(9) 0.015(3) Uani 1 1 d U . .
O22 O 0.2201(11) 0.2594(10) 0.8208(9) 0.011(3) Uani 1 1 d U . .
O23 O 0.2905(11) 0.3105(11) 1.0042(9) 0.014(3) Uani 1 1 d U . .
O24 O 0.0880(14) 0.2347(12) 1.0291(10) 0.025(4) Uani 1 1 d . . .
O25 O 0.0200(12) 0.2116(13) 0.8468(10) 0.023(3) Uani 1 1 d . . .
O26 O 0.1814(11) 0.1178(11) 0.8942(10) 0.016(3) Uani 1 1 d U . .
O27 O 0.2320(12) -0.0476(11) 0.7685(10) 0.019(3) Uani 1 1 d U . .
O28 O 0.1001(12) 0.0863(11) 0.7203(10) 0.017(3) Uani 1 1 d U . .
O29 O 0.3811(12) 0.1373(11) 0.8599(10) 0.020(3) Uani 1 1 d U . .
O30 O 0.2998(12) 0.1064(12) 0.6901(10) 0.021(3) Uani 1 1 d . . .
O31 O 0.4477(14) 0.0795(13) 0.5799(12) 0.031(4) Uani 1 1 d . . .
O32 O 0.5033(12) 0.2057(10) 0.7558(11) 0.019(3) Uani 1 1 d U . .
O33 O -0.0918(13) 0.1663(13) 0.6739(12) 0.029(4) Uani 1 1 d U . .
O34 O 0.4847(13) -0.0055(11) 0.7494(11) 0.025(3) Uani 1 1 d DU . .
Fe2 Fe 0.5328(2) 0.1361(2) 0.84566(19) 0.0132(6) Uani 1 1 d . . .
O35 O 0.619(4) -0.044(4) 0.683(4) 0.064(9) Uiso 0.50 1 d PD A 1
O36 O 0.486(4) -0.277(4) 0.677(3) 0.071(10) Uiso 0.50 1 d PD B 1
H36 H 0.5094 -0.3326 0.6644 0.106 Uiso 0.50 1 d PR B 1
N1 N 0.334(4) -0.130(4) 0.624(4) 0.044(9) Uiso 0.50 1 d PD A 1
H1A H 0.2980 -0.1825 0.5764 0.053 Uiso 0.50 1 d PR A 1
H1B H 0.3263 -0.1460 0.6717 0.053 Uiso 0.50 1 d PR A 1
H1C H 0.3088 -0.0717 0.6247 0.053 Uiso 0.50 1 d PR A 1
C1 C 0.527(3) -0.058(3) 0.692(3) 0.024(7) Uiso 0.50 1 d PD A 1
C2 C 0.458(4) -0.141(3) 0.618(3) 0.034(8) Uiso 0.50 1 d PD A 1
H2 H 0.4700 -0.1250 0.5641 0.041 Uiso 0.50 1 calc PR A 1
C3 C 0.466(4) -0.259(3) 0.603(3) 0.068(11) Uani 1 1 d D . .
C4 C 0.376(3) -0.345(3) 0.529(2) 0.051(8) Uani 1 1 d U B .
H4A H 0.3475 -0.3286 0.4775 0.077 Uiso 1 1 d R . .
H4B H 0.4120 -0.4040 0.5137 0.077 Uiso 1 1 d R . .
H4C H 0.3177 -0.3608 0.5563 0.077 Uiso 1 1 d R . .
O35' O 0.558(4) -0.129(4) 0.766(3) 0.064(9) Uiso 0.50 1 d PD A 2
O36' O 0.524(4) -0.221(4) 0.557(4) 0.071(10) Uiso 0.50 1 d PD B 2
H36' H 0.5093 -0.1654 0.5530 0.106 Uiso 0.50 1 d PR B 2
N1' N 0.346(4) -0.120(4) 0.589(3) 0.044(9) Uiso 0.50 1 d PD A 2
H1'A H 0.2954 -0.1635 0.5434 0.066 Uiso 0.50 1 d PR A 2
H1'B H 0.3142 -0.0730 0.6222 0.066 Uiso 0.50 1 d PR A 2
H1'C H 0.3957 -0.0874 0.5689 0.066 Uiso 0.50 1 d PR A 2
C1' C 0.480(3) -0.101(3) 0.733(3) 0.024(7) Uiso 0.50 1 d PD A 2
C2' C 0.407(4) -0.174(4) 0.654(3) 0.034(8) Uiso 0.50 1 d PD A 2
H2' H 0.3499 -0.2119 0.6744 0.041 Uiso 0.50 1 calc PR A 2

loop_
_atom_site_aniso_label
_atom_site_aniso_U_11
_atom_site_aniso_U_22
_atom_site_aniso_U_33
_atom_site_aniso_U_23
_atom_site_aniso_U_13
_atom_site_aniso_U_12
W1 0.0134(4) 0.0157(4) 0.0038(4) -0.0017(3) -0.0029(3) 0.0017(3)
W2 0.0113(4) 0.0159(4) 0.0028(4) -0.0009(3) 0.0000(3) 0.0010(3)
W3 0.0155(4) 0.0136(4) 0.0038(4) 0.0015(3) -0.0014(3) 0.0060(3)
W4 0.0074(4) 0.0089(4) 0.0033(4) -0.0020(3) -0.0022(3) 0.0018(3)
W5 0.0070(4) 0.0141(4) 0.0052(4) -0.0032(3) -0.0019(3) 0.0028(3)
W6 0.0120(4) 0.0160(4) 0.0035(4) -0.0005(3) -0.0013(3) -0.0018(3)
W7 0.0131(4) 0.0097(4) 0.0099(4) -0.0008(3) -0.0017(3) 0.0002(3)
W8 0.0162(4) 0.0148(4) 0.0054(4) -0.0022(3) 0.0011(3) 0.0052(3)
W9 0.0094(4) 0.0133(4) 0.0066(4) -0.0028(3) -0.0030(3) 0.0004(3)
Er1 0.0363(7) 0.0526(8) 0.0228(7) 0.0077(6) 0.0022(5) 0.0057(6)
As1 0.0073(7) 0.0071(7) 0.0036(7) -0.0004(6) 0.0000(6) 0.0020(6)
Fe1 0.0083(13) 0.0125(14) 0.0049(13) -0.0001(11) -0.0033(10) 0.0008(11)
O1W 0.022(7) 0.034(7) 0.023(7) 0.006(6) 0.013(6) 0.012(6)
O2W 0.035(10) 0.030(9) 0.035(11) 0.019(8) 0.001(8) 0.016(8)
O3W 0.040(11) 0.038(11) 0.056(14) 0.036(10) -0.006(9) 0.005(9)
O4W 0.018(9) 0.045(12) 0.094(18) 0.024(12) 0.006(10) 0.016(9)
O5W 0.11(2) 0.056(16) 0.052(17) -0.027(13) -0.030(15) 0.028(16)
O6W 0.061(15) 0.068(15) 0.037(13) 0.016(12) 0.002(11) -0.015(12)
O9W 0.08(2) 0.22(4) 0.057(19) 0.06(2) 0.030(16) 0.04(2)
O17W 0.092(19) 0.049(13) 0.030(12) -0.012(10) 0.001(12) 0.022(13)
O19W 0.047(12) 0.050(12) 0.013(9) -0.008(8) 0.007(8) 0.016(10)
O20W 0.080(18) 0.081(18) 0.051(15) -0.031(13) -0.015(13) 0.070(16)
O21W 0.073(17) 0.072(17) 0.050(15) 0.015(13) -0.021(13) 0.026(14)
O23W 0.061(16) 0.076(17) 0.057(16) 0.019(14) 0.005(12) 0.017(13)
O1 0.020(8) 0.017(8) 0.020(9) -0.001(7) -0.006(6) -0.001(6)
O2 0.016(3) 0.016(3) 0.015(3) 0.0051(13) 0.0035(12) 0.0028(12)
O3 0.015(3) 0.015(3) 0.015(3) 0.0043(13) 0.0029(12) 0.0028(12)
O4 0.008(3) 0.007(3) 0.008(3) 0.0024(13) 0.0013(11) 0.0016(11)
O5 0.007(7) 0.017(7) 0.012(7) 0.000(6) -0.002(5) 0.001(6)
O6 0.018(3) 0.018(3) 0.018(3) 0.0054(14) 0.0041(12) 0.0036(12)
O7 0.022(7) 0.027(7) 0.025(7) 0.010(6) 0.015(6) -0.002(5)
O8 0.016(6) 0.015(6) 0.012(6) -0.003(5) 0.005(5) -0.001(5)
O9 0.014(6) 0.009(6) 0.017(6) 0.007(5) -0.007(5) -0.007(5)
O10 0.025(8) 0.009(7) 0.029(9) 0.005(7) 0.011(7) 0.004(6)
O11 0.019(8) 0.045(10) 0.045(11) 0.037(9) 0.011(8) 0.018(8)
O12 0.017(3) 0.017(3) 0.017(3) 0.0055(14) 0.0035(12) 0.0038(12)
O13 0.010(5) 0.019(5) 0.010(5) 0.004(4) 0.007(4) 0.006(4)
O14 0.007(3) 0.007(3) 0.007(3) 0.0021(12) 0.0010(11) 0.0010(11)
O15 0.024(8) 0.023(8) 0.017(8) 0.005(7) 0.009(7) 0.010(7)
O16 0.022(6) 0.014(6) 0.009(6) 0.005(5) -0.001(5) 0.004(5)
O17 0.016(3) 0.016(3) 0.016(3) 0.0047(13) 0.0035(12) 0.0035(12)
O18 0.008(3) 0.008(3) 0.008(3) 0.0022(13) 0.0016(11) 0.0012(11)
O19 0.009(7) 0.034(9) 0.029(9) 0.004(7) 0.004(6) 0.014(7)
O20 0.011(3) 0.012(3) 0.012(3) 0.0032(13) 0.0023(12) 0.0025(11)
O21 0.022(6) 0.010(6) 0.010(6) 0.000(5) 0.000(5) 0.002(5)
O22 0.010(6) 0.016(6) 0.006(6) 0.002(5) 0.000(5) 0.004(5)
O23 0.017(6) 0.019(6) 0.004(6) 0.002(5) -0.001(5) 0.008(5)
O24 0.034(9) 0.018(8) 0.016(8) 0.004(7) 0.002(7) -0.010(7)
O25 0.018(8) 0.037(9) 0.014(8) 0.015(7) 0.001(6) -0.006(7)
O26 0.015(3) 0.015(3) 0.016(3) 0.0047(13) 0.0033(12) 0.0028(12)
O27 0.021(6) 0.013(6) 0.015(6) 0.002(5) -0.009(5) 0.002(5)
O28 0.017(3) 0.017(3) 0.017(3) 0.0049(14) 0.0035(12) 0.0033(12)
O29 0.024(7) 0.020(6) 0.013(6) 0.003(5) -0.002(5) 0.007(5)
O30 0.018(8) 0.034(9) 0.013(8) 0.005(7) 0.002(6) 0.015(7)
O31 0.032(10) 0.025(9) 0.031(10) -0.003(8) 0.017(8) 0.007(8)
O32 0.015(6) 0.008(6) 0.031(7) 0.004(5) 0.003(5) 0.003(5)
O33 0.021(7) 0.027(7) 0.032(8) 0.006(6) -0.009(6) 0.005(6)
O34 0.024(7) 0.013(6) 0.030(7) -0.002(6) 0.006(6) 0.000(5)
Fe2 0.0135(14) 0.0115(14) 0.0081(14) -0.0035(11) -0.0036(11) 0.0020(11)
C3 0.11(3) 0.041(19) 0.08(3) 0.04(2) 0.05(2) 0.014(19)
C4 0.056(11) 0.052(11) 0.045(11) 0.012(8) 0.020(9) 0.003(8)

loop_
_atom_type_symbol
_atom_type_description
_atom_type_scat_dispersion_real
_atom_type_scat_dispersion_imag
_atom_type_scat_source
C C 0.0033 0.0016 'International Tables Vol C Tables 4.2.6.8 and 6.1.1.4'
H H 0.0000 0.0000 'International Tables Vol C Tables 4.2.6.8 and 6.1.1.4'
As As 0.0499 2.0058 'International Tables Vol C Tables 4.2.6.8 and 6.1.1.4'
Fe Fe 0.3463 0.8444 'International Tables Vol C Tables 4.2.6.8 and 6.1.1.4'
N N 0.0061 0.0033 'International Tables Vol C Tables 4.2.6.8 and 6.1.1.4'
Er Er -0.2586 4.9576 'International Tables Vol C Tables 4.2.6.8 and 6.1.1.4'
O O 0.0106 0.0060 'International Tables Vol C Tables 4.2.6.8 and 6.1.1.4'
W W -0.8490 6.8722 'International Tables Vol C Tables 4.2.6.8 and 6.1.1.4'

loop_
_geom_angle_atom_site_label_1
_geom_angle_atom_site_label_2
_geom_angle_atom_site_label_3
_geom_angle
_geom_angle_site_symmetry_1
_geom_angle_site_symmetry_3
O1 W1 O5 100.9(7) . .
O1 W1 O3 105.1(6) . .
O5 W1 O3 89.1(6) . .
O1 W1 O2 99.2(7) . .
O5 W1 O2 91.6(6) . .
O3 W1 O2 155.1(6) . .
O1 W1 O6 96.4(7) . .
O5 W1 O6 162.8(6) . .
O3 W1 O6 85.7(6) . .
O2 W1 O6 86.2(6) . .
O1 W1 O4 169.1(6) . .
O5 W1 O4 86.9(5) . .
O3 W1 O4 82.4(5) . .
O2 W1 O4 72.7(5) . .
O6 W1 O4 76.1(5) . .
O7 W2 O9 101.4(7) . .
O7 W2 O8 102.7(7) . .
O9 W2 O8 94.8(6) . .
O7 W2 O6 101.2(7) . .
O9 W2 O6 156.9(6) . .
O8 W2 O6 84.6(6) . .
O7 W2 O10 99.6(7) . .
O9 W2 O10 89.5(7) . .
O8 W2 O10 156.0(6) . .
O6 W2 O10 82.4(6) . .
O7 W2 O4 174.7(6) . .
O9 W2 O4 83.0(5) . .
O8 W2 O4 73.7(5) . .
O6 W2 O4 74.7(5) . .
O10 W2 O4 83.4(5) . .
O11 W3 O14 100.1(7) . .
O11 W3 O10 100.1(7) . .
O14 W3 O10 91.3(6) . .
O11 W3 O3 103.2(8) . .
O14 W3 O3 156.5(5) . .
O10 W3 O3 86.9(6) . .
O11 W3 O12 99.8(7) . .
O14 W3 O12 89.6(6) . .
O10 W3 O12 159.6(6) . .
O3 W3 O12 84.2(6) . .
O11 W3 O13 169.8(7) . .
O14 W3 O13 71.9(5) . .
O10 W3 O13 86.6(5) . .
O3 W3 O13 84.7(5) . .
O12 W3 O13 74.3(5) . .
O15 W4 O17 102.6(7) . .
O15 W4 O16 97.8(7) . .
O17 W4 O16 102.9(6) . .
O15 W4 O18 159.8(6) . .
O17 W4 O18 95.3(6) . .
O16 W4 O18 87.2(6) . .
O15 W4 O14 88.4(6) . .
O17 W4 O14 94.7(6) . .
O16 W4 O14 159.5(6) . .
O18 W4 O14 80.7(5) . .
O15 W4 O13 87.5(6) . .
O17 W4 O13 163.7(6) . .
O16 W4 O13 88.1(6) . .
O18 W4 O13 73.0(5) . .
O14 W4 O13 72.6(5) . .
O19 W5 O21 102.3(7) . .
O19 W5 O18 101.0(7) . .
O21 W5 O18 92.4(6) . .
O19 W5 O12 98.4(7) . .
O21 W5 O12 158.8(6) . .
O18 W5 O12 88.1(6) . .
O19 W5 O20 100.3(7) . .
O21 W5 O20 86.6(6) . .
O18 W5 O20 158.4(5) . .
O12 W5 O20 85.2(6) . .
O19 W5 O13 170.3(7) . .
O21 W5 O13 85.2(6) . .
O18 W5 O13 72.2(5) . .
O12 W5 O13 74.8(5) . .
O20 W5 O13 86.2(5) . .
O24 W6 O23 103.2(7) . .
O24 W6 O26 101.2(7) . .
O23 W6 O26 94.1(6) . .
O24 W6 O21 101.6(7) . .
O23 W6 O21 91.5(6) . .
O26 W6 O21 154.7(6) . .
O24 W6 O25 98.7(7) . .
O23 W6 O25 157.8(6) . .
O26 W6 O25 85.1(7) . .
O21 W6 O25 80.6(6) . .
O24 W6 O22 171.5(6) . .
O23 W6 O22 83.4(5) . .
O26 W6 O22 72.7(5) . .
O21 W6 O22 83.4(5) . .
O25 W6 O22 75.1(5) . .
O27 W7 O29 103.0(7) . .
O27 W7 O26 98.1(7) . .
O29 W7 O26 91.1(6) . .
O27 W7 O30 100.9(7) . .
O29 W7 O30 90.0(7) . .
O26 W7 O30 160.2(6) . .
O27 W7 O28 96.7(6) . .
O29 W7 O28 160.3(6) . .
O26 W7 O28 87.4(6) . .
O30 W7 O28 84.9(6) . .
O27 W7 O22 166.5(6) . .
O29 W7 O22 88.1(6) . .
O26 W7 O22 73.7(5) . .
O30 W7 O22 86.6(5) . .
O28 W7 O22 72.7(5) . .
O31 W8 O32 103.9(8) . .
O31 W8 O8 101.5(7) . .
O32 W8 O8 92.2(6) . .
O31 W8 O30 98.8(7) . .
O32 W8 O30 89.5(6) . .
O8 W8 O30 158.5(6) . .
O31 W8 O2 96.4(8) . .
O32 W8 O2 159.4(6) . .
O8 W8 O2 87.1(6) . .
O30 W8 O2 83.8(6) . .
O31 W8 O4 166.5(7) . .
O32 W8 O4 89.1(5) . .
O8 W8 O4 74.0(5) . .
O30 W8 O4 84.7(5) . .
O2 W8 O4 70.9(5) . .
O33 W9 O20 101.1(7) . .
O33 W9 O28 103.4(7) . .
O20 W9 O28 155.4(6) . .
O33 W9 O25 98.8(8) . .
O20 W9 O25 84.6(6) . .
O28 W9 O25 89.4(7) . .
O33 W9 O5 100.5(7) . .
O20 W9 O5 88.3(6) . .
O28 W9 O5 89.5(6) . .
O25 W9 O5 160.4(6) . .
O33 W9 O22 173.3(7) . .
O20 W9 O22 83.0(5) . .
O28 W9 O22 72.4(6) . .
O25 W9 O22 76.2(6) . .
O5 W9 O22 84.8(5) . .
O7M Er1 O12M 54(3) . .
O7M Er1 O5W 114.7(19) . .
O12M Er1 O5W 142(3) . .
O7M Er1 O8W 82(2) . .
O12M Er1 O8W 130(3) . .
O5W Er1 O8W 72.9(13) . .
O7M Er1 O1 74.1(18) . .
O12M Er1 O1 67(2) . .
O5W Er1 O1 74.9(8) . .
O8W Er1 O1 126.6(12) . .
O7M Er1 O10W 86(2) . .
O12M Er1 O10W 71(3) . .
O5W Er1 O10W 146.5(14) . .
O8W Er1 O10W 84.9(17) . .
O1 Er1 O10W 138.2(12) . .
O7M Er1 O6W 138.2(19) . .
O12M Er1 O6W 90(3) . .
O5W Er1 O6W 79.3(10) . .
O8W Er1 O6W 138.5(13) . .
O1 Er1 O6W 72.2(7) . .
O10W Er1 O6W 103.3(13) . .
O7M Er1 O9W 144(2) . .
O12M Er1 O9W 137(3) . .
O5W Er1 O9W 75.7(12) . .
O8W Er1 O9W 67.2(16) . .
O1 Er1 O9W 140.4(9) . .
O10W Er1 O9W 72.5(14) . .
O6W Er1 O9W 76.6(12) . .
O7M Er1 O12W 74(2) . .
O12M Er1 O12W 20(2) . .
O5W Er1 O12W 141.5(12) . .
O8W Er1 O12W 144.3(16) . .
O1 Er1 O12W 71.8(11) . .
O10W Er1 O12W 67.4(16) . .
O6W Er1 O12W 72.5(13) . .
O9W Er1 O12W 120.9(15) . .
O7M Er1 O11W 57(2) . .
O12M Er1 O11W 105(3) . .
O5W Er1 O11W 59.0(16) . .
O8W Er1 O11W 56.0(18) . .
O1 Er1 O11W 71.0(14) . .
O10W Er1 O11W 126.9(19) . .
O6W Er1 O11W 129.8(15) . .
O9W Er1 O11W 114.2(18) . .
O12W Er1 O11W 124.4(17) . .
O7M Er1 O7W 53(3) . .
O12M Er1 O7W 83(3) . .
O5W Er1 O7W 120.8(18) . .
O8W Er1 O7W 49(2) . .
O1 Er1 O7W 126.5(18) . .
O10W Er1 O7W 51(2) . .
O6W Er1 O7W 153.9(18) . .
O9W Er1 O7W 92(2) . .
O12W Er1 O7W 95(2) . .
O11W Er1 O7W 76(2) . .
O7M Er1 O10M 80(4) . .
O12M Er1 O10M 86(4) . .
O5W Er1 O10M 130(3) . .
O8W Er1 O10M 61(3) . .
O1 Er1 O10M 151(3) . .
O10W Er1 O10M 24(3) . .
O6W Er1 O10M 123(3) . .
O9W Er1 O10M 69(3) . .
O12W Er1 O10M 88(3) . .
O11W Er1 O10M 105(4) . .
O7W Er1 O10M 32(3) . .
O22 As1 O4 96.3(6) . .
O22 As1 O13 98.8(6) . .
O4 As1 O13 99.4(6) . .
O16 Fe1 O9 94.9(6) . 2_667
O16 Fe1 O15 93.1(6) . 2_667
O9 Fe1 O15 92.8(7) 2_667 2_667
O16 Fe1 O23 92.4(6) . .
O9 Fe1 O23 169.6(6) 2_667 .
O15 Fe1 O23 94.2(6) 2_667 .
O16 Fe1 O2W 177.2(7) . .
O9 Fe1 O2W 87.8(6) 2_667 .
O15 Fe1 O2W 85.9(7) 2_667 .
O23 Fe1 O2W 85.0(6) . .
O16 Fe1 O1W 92.2(6) . .
O9 Fe1 O1W 83.2(6) 2_667 .
O15 Fe1 O1W 173.6(7) 2_667 .
O23 Fe1 O1W 89.1(6) . .
O2W Fe1 O1W 88.9(7) . .
O10M O7W Er1 84(8) . .
O10M O10W Er1 95(9) . .
O10W O10M O7W 108(10) . .
O10W O10M O13W 121(10) . .
O7W O10M O13W 106(10) . .
O10W O10M Er1 61(8) . .
O7W O10M Er1 64(7) . .
O13W O10M Er1 169(9) . .
O12M O12W Er1 69(7) . .
O12W O12M Er1 90(8) . .
W1 O1 Er1 148.6(8) . .
W1 O2 W8 122.2(8) . .
W1 O3 W3 145.6(8) . .
As1 O4 W1 135.1(6) . .
As1 O4 W2 117.9(6) . .
W1 O4 W2 91.6(4) . .
As1 O4 W8 116.7(6) . .
W1 O4 W8 94.0(5) . .
W2 O4 W8 91.0(4) . .
W1 O5 W9 155.8(8) . .
W1 O6 W2 117.3(7) . .
W8 O8 W2 121.2(7) . .
W2 O9 Fe1 143.7(7) . 2_667
W3 O10 W2 145.7(8) . .
W5 O12 W3 121.5(7) . .
As1 O13 W4 115.9(7) . .
As1 O13 W5 127.8(7) . .
W4 O13 W5 94.5(5) . .
As1 O13 W3 126.2(6) . .
W4 O13 W3 94.6(5) . .
W5 O13 W3 89.3(4) . .
W3 O14 W4 120.9(6) . .
W4 O15 Fe1 178.8(9) . 2_667
W4 O16 Fe1 169.8(9) . .
W4 O17 Fe2 164.4(8) . 2_667
W5 O18 W4 120.0(6) . .
W9 O20 W5 144.7(8) . .
W5 O21 W6 146.9(8) . .
As1 O22 W7 117.2(6) . .
As1 O22 W6 118.1(7) . .
W7 O22 W6 92.5(5) . .
As1 O22 W9 135.0(7) . .
W7 O22 W9 93.4(5) . .
W6 O22 W9 90.5(4) . .
W6 O23 Fe1 142.7(7) . .
W9 O25 W6 118.0(7) . .
W6 O26 W7 120.9(7) . .
W9 O28 W7 121.3(8) . .
W7 O29 Fe2 137.4(8) . .
W8 O30 W7 145.5(9) . .
W8 O32 Fe2 139.0(8) . .
C1' O34 C1 57(3) . .
C1' O34 Fe2 145(2) . .
C1 O34 Fe2 134(2) . .
O32 Fe2 O17 99.4(6) . 2_667
O32 Fe2 O29 88.3(6) . .
O17 Fe2 O29 98.5(6) 2_667 .
O32 Fe2 O34 89.5(7) . .
O17 Fe2 O34 167.5(6) 2_667 .
O29 Fe2 O34 90.6(6) . .
O32 Fe2 O4W 93.6(8) . .
O17 Fe2 O4W 85.5(8) 2_667 .
O29 Fe2 O4W 175.3(7) . .
O34 Fe2 O4W 85.1(8) . .
O32 Fe2 O3W 174.7(7) . .
O17 Fe2 O3W 85.8(7) 2_667 .
O29 Fe2 O3W 89.4(7) . .
O34 Fe2 O3W 85.7(8) . .
O4W Fe2 O3W 88.3(9) . .
O35 C1 O34 129(4) . .
O35 C1 C2 111(4) . .
O34 C1 C2 119(4) . .
C1 C2 C3 122(4) . .
C1 C2 N1 107(4) . .
C3 C2 N1 107(3) . .
O36' C3 O36 135(5) . .
O36' C3 C2' 111(4) . .
O36 C3 C2' 83(3) . .
O36' C3 C2 70(3) . .
O36 C3 C2 110(4) . .
C2' C3 C2 40(3) . .
O36' C3 C4 103(4) . .
O36 C3 C4 114(3) . .
C2' C3 C4 108(3) . .
C2 C3 C4 118(4) . .
O35' C1' O34 117(4) . .
O35' C1' C2' 118(4) . .
O34 C1' C2' 121(3) . .
C1' C2' C3 112(3) . .
C1' C2' N1' 114(4) . .
C3 C2' N1' 110(4) . .

loop_
_geom_bond_atom_site_label_1
_geom_bond_atom_site_label_2
_geom_bond_distance
_geom_bond_site_symmetry_2
W1 O1 1.741(15) .
W1 O5 1.882(14) .
W1 O3 1.910(14) .
W1 O2 1.921(13) .
W1 O6 1.945(15) .
W1 O4 2.288(13) .
W2 O7 1.730(14) .
W2 O9 1.796(14) .
W2 O8 1.930(13) .
W2 O6 1.946(15) .
W2 O10 1.959(14) .
W2 O4 2.345(12) .
W3 O11 1.727(14) .
W3 O14 1.882(13) .
W3 O10 1.889(14) .
W3 O3 1.922(14) .
W3 O12 1.923(14) .
W3 O13 2.388(13) .
W4 O15 1.781(14) .
W4 O17 1.786(14) .
W4 O16 1.790(13) .
W4 O18 2.024(12) .
W4 O14 2.032(12) .
W4 O13 2.245(14) .
W5 O19 1.713(13) .
W5 O21 1.872(14) .
W5 O18 1.895(13) .
W5 O12 1.915(14) .
W5 O20 1.957(14) .
W5 O13 2.375(12) .
W6 O24 1.726(15) .
W6 O23 1.794(14) .
W6 O26 1.918(13) .
W6 O21 1.951(13) .
W6 O25 1.984(15) .
W6 O22 2.338(13) .
W7 O27 1.737(14) .
W7 O29 1.797(15) .
W7 O26 1.927(14) .
W7 O30 1.927(15) .
W7 O28 1.973(14) .
W7 O22 2.290(13) .
W8 O31 1.717(15) .
W8 O32 1.794(16) .
W8 O8 1.910(14) .
W8 O30 1.922(16) .
W8 O2 1.950(14) .
W8 O4 2.345(12) .
W9 O33 1.708(16) .
W9 O20 1.890(13) .
W9 O28 1.902(13) .
W9 O25 1.904(15) .
W9 O5 1.917(14) .
W9 O22 2.353(13) .
Er1 O7M 2.20(7) .
Er1 O12M 2.28(9) .
Er1 O5W 2.33(3) .
Er1 O8W 2.35(5) .
Er1 O1 2.354(16) .
Er1 O10W 2.37(5) .
Er1 O6W 2.37(2) .
Er1 O9W 2.38(3) .
Er1 O12W 2.43(4) .
Er1 O11W 2.43(6) .
Er1 O7W 2.44(8) .
Er1 O10M 2.70(16) .
As1 O22 1.801(14) .
As1 O4 1.803(13) .
As1 O13 1.815(13) .
Fe1 O16 1.905(13) .
Fe1 O9 1.935(15) 2_667
Fe1 O15 1.941(15) 2_667
Fe1 O23 1.958(15) .
Fe1 O2W 2.107(15) .
Fe1 O1W 2.150(15) .
O3W Fe2 2.062(17) .
O4W Fe2 2.042(18) .
O7W O10M 1.42(15) .
O10W O10M 1.11(15) .
O10M O13W 1.62(16) .
O12W O12M 0.85(9) .
O16W O16M 1.67(9) .
O18W O18M 1.22(7) .
O9 Fe1 1.935(15) 2_667
O15 Fe1 1.941(15) 2_667
O17 Fe2 1.955(15) 2_667
O29 Fe2 1.962(15) .
O32 Fe2 1.941(15) .
O34 C1' 1.23(4) .
O34 C1 1.23(4) .
O34 Fe2 2.024(16) .
Fe2 O17 1.955(15) 2_667
O35 C1 1.19(5) .
O36 C3 1.27(4) .
N1 C2 1.59(5) .
C1 C2 1.44(5) .
C2 C3 1.56(5) .
C3 O36' 1.27(4) .
C3 C2' 1.56(5) .
C3 C4 1.56(5) .
O35' C1' 1.19(5) .
N1' C2' 1.59(5) .
C1' C2' 1.44(5) .
